data_7016724
loop_
_publ_author_name
'Huynh, Keith'
'Chun, Cindy P.'
'Lough, Alan J.'
'Manners, Ian'

_publ_section_title
;
 Donor-stabilised cations, phosphinamide anions, and unusual oxidative
 cyclisation products from halogenated phosphoranimines and
 phosphinimines with a bulky 2,4,6-tri-tert-butylphenyl substituent at
 nitrogen.
;
_journal_issue 40
_journal_name_full 'Dalton transactions (Cambridge, England : 2003)'
_journal_page_first 10576
_journal_page_last 10584
_journal_paper_doi 10.1039/c1dt10641d
_journal_volume 40
_journal_year 2011
_chemical_formula_moiety 'C18 H29 Cl N O2 P'
_chemical_formula_sum 'C18 H29 Cl N O2 P'
_chemical_formula_weight 357.84
_chemical_name_systematic
;
?
;
_space_group_IT_number 14
_symmetry_cell_setting monoclinic
_symmetry_space_group_name_Hall '-P 2yn'
_symmetry_space_group_name_H-M 'P 1 21/n 1'
_atom_sites_solution_hydrogens geom
_atom_sites_solution_primary direct
_atom_sites_solution_secondary difmap
_audit_creation_method SHELXL-97
_cell_angle_alpha 90.00
_cell_angle_beta 95.608(3)
_cell_angle_gamma 90.00
_cell_formula_units_Z 4
_cell_length_a 9.1257(3)
_cell_length_b 13.9396(7)
_cell_length_c 15.6039(6)
_cell_measurement_reflns_used 13533
_cell_measurement_temperature 150(1)
_cell_measurement_theta_max 27.5
_cell_measurement_theta_min 2.7
_cell_volume 1975.45(14)
_computing_cell_refinement 'Denzo-SMN (Otwinowski & Minor, 1997)'
_computing_data_collection 'Collect (Nonius BV, 1997-2003)'
_computing_data_reduction Denzo-SMN
_computing_molecular_graphics 'SHELXTL V6.1'
_computing_publication_material 'SHELXTL V6.1'
_computing_structure_refinement 'SHELXTL V6.1(Sheldrick, 2001)'
_computing_structure_solution 'SHELXTL V6.1(Sheldrick, 2001)'
_diffrn_ambient_temperature 150(1)
_diffrn_detector_area_resol_mean 9
_diffrn_measured_fraction_theta_full 0.994
_diffrn_measured_fraction_theta_max 0.994
_diffrn_measurement_device_type 'Bruker-Nonius KappaCCD'
_diffrn_measurement_method '\f scans and \w scans with \k offsets'
_diffrn_radiation_monochromator graphite
_diffrn_radiation_source 'fine-focus sealed tube'
_diffrn_radiation_type MoK\a
_diffrn_radiation_wavelength 0.71073
_diffrn_reflns_av_R_equivalents 0.0802
_diffrn_reflns_av_sigmaI/netI 0.0830
_diffrn_reflns_limit_h_max 11
_diffrn_reflns_limit_h_min -11
_diffrn_reflns_limit_k_max 18
_diffrn_reflns_limit_k_min -16
_diffrn_reflns_limit_l_max 20
_diffrn_reflns_limit_l_min -20
_diffrn_reflns_number 13533
_diffrn_reflns_theta_full 27.48
_diffrn_reflns_theta_max 27.48
_diffrn_reflns_theta_min 2.68
_diffrn_standards_number 0
_exptl_absorpt_coefficient_mu 0.283
_exptl_absorpt_correction_T_max 0.958
_exptl_absorpt_correction_T_min 0.808
_exptl_absorpt_correction_type multi-scan
_exptl_absorpt_process_details
;
multi-scan from symmetry-related measurements
Sortav (Blessing 1995)
;
_exptl_crystal_colour colourless
_exptl_crystal_density_diffrn 1.203
_exptl_crystal_density_method 'not measured'
_exptl_crystal_description plate
_exptl_crystal_F_000 768
_exptl_crystal_size_max 0.34
_exptl_crystal_size_mid 0.30
_exptl_crystal_size_min 0.18
_refine_diff_density_max 0.433
_refine_diff_density_min -0.613
_refine_diff_density_rms 0.091
_refine_ls_extinction_method none
_refine_ls_goodness_of_fit_ref 1.053
_refine_ls_hydrogen_treatment constr
_refine_ls_matrix_type full
_refine_ls_number_parameters 217
_refine_ls_number_reflns 4506
_refine_ls_number_restraints 0
_refine_ls_restrained_S_all 1.053
_refine_ls_R_factor_all 0.1084
_refine_ls_R_factor_gt 0.0575
_refine_ls_shift/su_max 0.000
_refine_ls_shift/su_mean 0.000
_refine_ls_structure_factor_coef Fsqd
_refine_ls_weighting_details 'calc w=1/[\s^2^(Fo^2^)+(0.0759P)^2^+0.4857P] where P=(Fo^2^+2Fc^2^)/3'
_refine_ls_weighting_scheme calc
_refine_ls_wR_factor_gt 0.1372
_refine_ls_wR_factor_ref 0.1615
_reflns_number_gt 2824
_reflns_number_total 4506
_reflns_threshold_expression I>2\s(I)
_cod_data_source_file c1dt10641d.txt
_cod_data_source_block k0638
_cod_depositor_comments
;
The following automatic conversions were performed:

'_symmetry_cell_setting' value 'Monoclinic' changed to 'monoclinic'
according to /home/saulius/struct/CIF-dictionaries/cif_core.dic
dictionary named 'cif_core.dic' version 2.4.1 from 2010-06-29.

Automatic conversion script
Id: cif_fix_values 1715 2011-07-08 13:25:40Z adriana 
;
_cod_original_sg_symbol_H-M 'P 21/n'
_cod_database_code 7016724

loop_
_symmetry_equiv_pos_as_xyz
'x, y, z'
'-x+1/2, y+1/2, -z+1/2'
'-x, -y, -z'
'x-1/2, -y-1/2, z-1/2'

loop_
_atom_site_label
_atom_site_type_symbol
_atom_site_fract_x
_atom_site_fract_y
_atom_site_fract_z
_atom_site_U_iso_or_equiv
_atom_site_adp_type
_atom_site_occupancy
_atom_site_symmetry_multiplicity
_atom_site_calc_flag
_atom_site_refinement_flags
Cl1 Cl 0.43572(8) 0.38133(5) 0.22006(5) 0.0506(2) Uani 1 1 d .
P1 P 0.39873(7) 0.25080(5) 0.26768(4) 0.0360(2) Uani 1 1 d .
O1 O 0.42910(17) 0.17948(13) 0.19212(10) 0.0326(4) Uani 1 1 d .
O2 O 0.25300(18) 0.24686(15) 0.29960(12) 0.0406(5) Uani 1 1 d .
N1 N 0.5505(2) 0.23188(16) 0.33441(13) 0.0351(5) Uani 1 1 d .
C1 C 0.5678(2) 0.12680(18) 0.21332(15) 0.0286(6) Uani 1 1 d .
C2 C 0.6675(3) 0.14191(18) 0.14421(15) 0.0300(6) Uani 1 1 d .
H2A H 0.6279 0.1446 0.0856 0.036 Uiso 1 1 calc R
C3 C 0.8134(3) 0.15175(18) 0.16478(15) 0.0284(5) Uani 1 1 d .
C4 C 0.8725(3) 0.15073(18) 0.25629(15) 0.0291(5) Uani 1 1 d .
H4A H 0.9762 0.1452 0.2688 0.035 Uiso 1 1 calc R
C5 C 0.7909(2) 0.15704(18) 0.32341(15) 0.0281(5) Uani 1 1 d .
C6 C 0.6327(3) 0.17310(18) 0.29671(15) 0.0283(5) Uani 1 1 d .
C7 C 0.5226(3) 0.01828(19) 0.22339(17) 0.0358(6) Uani 1 1 d .
C8 C 0.4396(3) -0.0147(2) 0.13852(19) 0.0465(7) Uani 1 1 d .
H8A H 0.4018 -0.0798 0.1454 0.070 Uiso 1 1 calc R
H8B H 0.5065 -0.0145 0.0931 0.070 Uiso 1 1 calc R
H8C H 0.3572 0.0289 0.1228 0.070 Uiso 1 1 calc R
C9 C 0.6589(3) -0.0457(2) 0.24333(19) 0.0399(6) Uani 1 1 d .
H9A H 0.6282 -0.1130 0.2451 0.060 Uiso 1 1 calc R
H9B H 0.7096 -0.0276 0.2992 0.060 Uiso 1 1 calc R
H9C H 0.7257 -0.0373 0.1984 0.060 Uiso 1 1 calc R
C10 C 0.4216(3) 0.0078(2) 0.29612(19) 0.0463(7) Uani 1 1 d .
H10A H 0.3884 -0.0589 0.2989 0.069 Uiso 1 1 calc R
H10B H 0.3360 0.0500 0.2847 0.069 Uiso 1 1 calc R
H10C H 0.4760 0.0255 0.3511 0.069 Uiso 1 1 calc R
C11 C 0.9226(3) 0.16178(19) 0.09703(16) 0.0333(6) Uani 1 1 d .
C12 C 1.0018(3) 0.2581(2) 0.11090(19) 0.0487(8) Uani 1 1 d .
H12A H 0.9310 0.3105 0.0992 0.073 Uiso 1 1 calc R
H12B H 1.0792 0.2631 0.0718 0.073 Uiso 1 1 calc R
H12C H 1.0459 0.2625 0.1706 0.073 Uiso 1 1 calc R
C13 C 1.0363(3) 0.0805(2) 0.10794(18) 0.0470(7) Uani 1 1 d .
H13A H 0.9858 0.0185 0.1011 0.070 Uiso 1 1 calc R
H13B H 1.0899 0.0842 0.1654 0.070 Uiso 1 1 calc R
H13C H 1.1059 0.0868 0.0642 0.070 Uiso 1 1 calc R
C14 C 0.8476(3) 0.1574(2) 0.00569(16) 0.0448(7) Uani 1 1 d .
H14A H 0.7748 0.2091 -0.0027 0.067 Uiso 1 1 calc R
H14B H 0.7983 0.0953 -0.0037 0.067 Uiso 1 1 calc R
H14C H 0.9214 0.1651 -0.0354 0.067 Uiso 1 1 calc R
C15 C 0.8500(3) 0.15925(19) 0.41793(15) 0.0318(6) Uani 1 1 d .
C16 C 1.0095(3) 0.1221(2) 0.43032(17) 0.0432(7) Uani 1 1 d .
H16A H 1.0139 0.0577 0.4057 0.065 Uiso 1 1 calc R
H16B H 1.0428 0.1198 0.4919 0.065 Uiso 1 1 calc R
H16C H 1.0734 0.1654 0.4013 0.065 Uiso 1 1 calc R
C17 C 0.7554(3) 0.0945(2) 0.47012(16) 0.0395(7) Uani 1 1 d .
H17A H 0.6531 0.1169 0.4632 0.059 Uiso 1 1 calc R
H17B H 0.7929 0.0971 0.5311 0.059 Uiso 1 1 calc R
H17C H 0.7600 0.0284 0.4494 0.059 Uiso 1 1 calc R
C18 C 0.8482(3) 0.2627(2) 0.45302(17) 0.0414(7) Uani 1 1 d .
H18A H 0.7476 0.2880 0.4449 0.062 Uiso 1 1 calc R
H18B H 0.9131 0.3031 0.4219 0.062 Uiso 1 1 calc R
H18C H 0.8826 0.2626 0.5145 0.062 Uiso 1 1 calc R

loop_
_atom_site_aniso_label
_atom_site_aniso_U_11
_atom_site_aniso_U_22
_atom_site_aniso_U_33
_atom_site_aniso_U_23
_atom_site_aniso_U_13
_atom_site_aniso_U_12
Cl1 0.0475(4) 0.0420(4) 0.0603(5) -0.0007(4) -0.0041(4) 0.0085(3)
P1 0.0271(4) 0.0473(5) 0.0331(4) -0.0071(3) 0.0006(3) 0.0070(3)
O1 0.0252(8) 0.0421(11) 0.0294(9) -0.0058(8) -0.0024(7) 0.0079(7)
O2 0.0206(9) 0.0656(14) 0.0366(10) -0.0083(9) 0.0073(7) 0.0053(8)
N1 0.0284(11) 0.0469(14) 0.0305(11) -0.0059(10) 0.0046(9) 0.0049(10)
C1 0.0204(11) 0.0373(15) 0.0276(12) -0.0010(11) 0.0004(10) 0.0040(10)
C2 0.0310(13) 0.0356(14) 0.0232(12) -0.0002(11) 0.0015(10) 0.0051(11)
C3 0.0280(12) 0.0310(13) 0.0265(12) 0.0003(11) 0.0032(10) 0.0033(10)
C4 0.0238(12) 0.0349(14) 0.0285(12) 0.0000(11) 0.0014(10) 0.0018(10)
C5 0.0251(12) 0.0311(13) 0.0279(12) -0.0007(11) 0.0013(10) -0.0008(10)
C6 0.0259(12) 0.0332(14) 0.0258(12) 0.0029(11) 0.0029(10) -0.0003(10)
C7 0.0297(13) 0.0369(15) 0.0406(15) -0.0047(12) 0.0021(11) -0.0019(11)
C8 0.0373(15) 0.0437(17) 0.0565(19) -0.0145(15) -0.0056(14) 0.0001(13)
C9 0.0355(14) 0.0344(15) 0.0495(16) 0.0026(13) 0.0019(12) 0.0019(12)
C10 0.0379(15) 0.0448(18) 0.0583(19) 0.0008(15) 0.0153(14) -0.0072(13)
C11 0.0315(13) 0.0392(15) 0.0301(13) 0.0019(12) 0.0071(11) 0.0030(11)
C12 0.0514(18) 0.0560(19) 0.0411(16) 0.0021(15) 0.0168(14) -0.0076(15)
C13 0.0377(15) 0.067(2) 0.0370(15) 0.0021(15) 0.0101(12) 0.0156(14)
C14 0.0405(15) 0.067(2) 0.0282(13) 0.0026(14) 0.0086(12) 0.0069(14)
C15 0.0264(12) 0.0418(15) 0.0270(12) 0.0015(12) 0.0018(10) -0.0003(11)
C16 0.0331(14) 0.069(2) 0.0267(13) 0.0044(13) -0.0023(11) 0.0037(14)
C17 0.0368(14) 0.0520(17) 0.0297(13) 0.0067(13) 0.0027(11) 0.0011(13)
C18 0.0457(16) 0.0486(17) 0.0288(13) -0.0031(13) -0.0011(12) -0.0071(13)

loop_
_atom_type_symbol
_atom_type_description
_atom_type_scat_dispersion_real
_atom_type_scat_dispersion_imag
_atom_type_scat_source
C C 0.0033 0.0016 'International Tables Vol C Tables 4.2.6.8 and 6.1.1.4'
H H 0.0000 0.0000 'International Tables Vol C Tables 4.2.6.8 and 6.1.1.4'
Cl Cl 0.1484 0.1585 'International Tables Vol C Tables 4.2.6.8 and 6.1.1.4'
N N 0.0061 0.0033 'International Tables Vol C Tables 4.2.6.8 and 6.1.1.4'
O O 0.0106 0.0060 'International Tables Vol C Tables 4.2.6.8 and 6.1.1.4'
P P 0.1023 0.0942 'International Tables Vol C Tables 4.2.6.8 and 6.1.1.4'

loop_
_geom_angle_atom_site_label_1
_geom_angle_atom_site_label_2
_geom_angle_atom_site_label_3
_geom_angle
O2 P1 O1 117.32(11)
O2 P1 N1 120.44(11)
O1 P1 N1 99.78(10)
O2 P1 Cl1 110.54(9)
O1 P1 Cl1 104.18(8)
N1 P1 Cl1 102.41(9)
C1 O1 P1 110.74(14)
C6 N1 P1 107.43(17)
O1 C1 C2 109.79(19)
O1 C1 C6 103.59(18)
C2 C1 C6 110.16(19)
O1 C1 C7 105.86(18)
C2 C1 C7 113.0(2)
C6 C1 C7 113.9(2)
C3 C2 C1 120.1(2)
C2 C3 C4 119.3(2)
C2 C3 C11 122.8(2)
C4 C3 C11 117.9(2)
C5 C4 C3 125.0(2)
C4 C5 C6 112.9(2)
C4 C5 C15 125.8(2)
C6 C5 C15 120.9(2)
N1 C6 C5 124.2(2)
N1 C6 C1 117.7(2)
C5 C6 C1 117.7(2)
C8 C7 C9 108.8(2)
C8 C7 C10 109.1(2)
C9 C7 C10 109.1(2)
C8 C7 C1 108.3(2)
C9 C7 C1 111.2(2)
C10 C7 C1 110.2(2)
C14 C11 C3 112.4(2)
C14 C11 C12 109.3(2)
C3 C11 C12 108.3(2)
C14 C11 C13 108.2(2)
C3 C11 C13 109.6(2)
C12 C11 C13 109.1(2)
C5 C15 C17 109.8(2)
C5 C15 C16 110.9(2)
C17 C15 C16 108.0(2)
C5 C15 C18 110.4(2)
C17 C15 C18 109.5(2)
C16 C15 C18 108.2(2)

loop_
_geom_bond_atom_site_label_1
_geom_bond_atom_site_label_2
_geom_bond_distance
Cl1 P1 2.0064(11)
P1 O2 1.4660(18)
P1 O1 1.5872(17)
P1 N1 1.670(2)
O1 C1 1.473(3)
N1 C6 1.291(3)
C1 C2 1.492(3)
C1 C6 1.520(3)
C1 C7 1.580(4)
C2 C3 1.346(3)
C3 C4 1.477(3)
C3 C11 1.528(3)
C4 C5 1.346(3)
C5 C6 1.480(3)
C5 C15 1.520(3)
C7 C8 1.531(4)
C7 C9 1.537(4)
C7 C10 1.538(4)
C11 C14 1.521(3)
C11 C12 1.530(4)
C11 C13 1.535(4)
C15 C17 1.536(4)
C15 C16 1.539(3)
C15 C18 1.543(4)
